data_7220243
loop_
_publ_author_name
'Armaghan, Mahsa'
'Lu, Wei-Yu'
'Wu, Di'
'Wei, Yao'
'Yuan, Feng-Ling'
'Weng, Ng Seik'
'MOHHAMADPOUR AMINI, MOSTAFA'
'Zhang, Wen-Hua'
'Young, David James'
'Hor, Andy'
'Lang, Jian-Ping'

_publ_section_title
;
 Isolation of first row transition metal--carboxylate zwitterions
;
_journal_name_full 'RSC Adv.'
_journal_paper_doi 10.1039/C5RA05564D
_journal_year 2015
_chemical_formula_moiety 'C14 H12 Cu N2 O6, 2(C1.50 H3.50 N0.50 O0.50), 2(H O0.50)'
_chemical_formula_sum 'C17 H21 Cu N3 O8'
_chemical_formula_weight 458.91
_chemical_name_systematic
; 
 ? 
;
_space_group_IT_number 14
_symmetry_cell_setting monoclinic
_symmetry_space_group_name_Hall '-P 2yn'
_symmetry_space_group_name_H-M 'P 1 21/n 1'
_atom_sites_solution_hydrogens geom
_atom_sites_solution_primary direct
_atom_sites_solution_secondary difmap
_audit_creation_method SHELXL-97
_audit_update_record
;
2014-07-10 deposited with the CCDC.
2015-05-07 downloaded from the CCDC.
;
_cell_angle_alpha 90.00
_cell_angle_beta 106.955(6)
_cell_angle_gamma 90.00
_cell_formula_units_Z 2
_cell_length_a 7.451(2)
_cell_length_b 10.916(3)
_cell_length_c 12.454(4)
_cell_measurement_reflns_used 2190
_cell_measurement_temperature 296(2)
_cell_measurement_theta_max 24.36
_cell_measurement_theta_min 3.41
_cell_volume 968.9(5)
_computing_cell_refinement 'ApexII (Bruker, 2011)'
_computing_data_collection 'ApexII (Bruker, 2011)'
_computing_data_reduction 'ApexII (Bruker, 2011)'
_computing_molecular_graphics 'Ortep3 (Farrugia, 1997)'
_computing_publication_material 'SHELXL-97 (Sheldrick, 2008)'
_computing_structure_refinement 'SHELXL-97 (Sheldrick, 2008)'
_computing_structure_solution 'SHELXS-97 (Sheldrick, 2008)'
_diffrn_ambient_temperature 296(2)
_diffrn_measured_fraction_theta_full 0.998
_diffrn_measured_fraction_theta_max 0.998
_diffrn_measurement_device_type 'Bruker ApexII'
_diffrn_measurement_method 'phi and omega scans'
_diffrn_radiation_monochromator graphite
_diffrn_radiation_source 'fine-focus sealed tube'
_diffrn_radiation_type MoK\a
_diffrn_radiation_wavelength 0.71073
_diffrn_reflns_av_R_equivalents 0.0983
_diffrn_reflns_av_sigmaI/netI 0.0711
_diffrn_reflns_limit_h_max 9
_diffrn_reflns_limit_h_min -9
_diffrn_reflns_limit_k_max 14
_diffrn_reflns_limit_k_min -12
_diffrn_reflns_limit_l_max 16
_diffrn_reflns_limit_l_min -16
_diffrn_reflns_number 15551
_diffrn_reflns_theta_full 27.49
_diffrn_reflns_theta_max 27.49
_diffrn_reflns_theta_min 2.53
_diffrn_standards_decay_% 0
_diffrn_standards_interval_count 0
_diffrn_standards_interval_time 0
_diffrn_standards_number 0
_exptl_absorpt_coefficient_mu 1.178
_exptl_absorpt_correction_T_max 0.9327
_exptl_absorpt_correction_T_min 0.8913
_exptl_absorpt_correction_type multi-scan
_exptl_absorpt_process_details 'SADABS, (Sheldrick 1996)'
_exptl_crystal_colour blue
_exptl_crystal_density_diffrn 1.573
_exptl_crystal_density_method 'not measured'
_exptl_crystal_description platelet
_exptl_crystal_F_000 474
_exptl_crystal_size_max 0.10
_exptl_crystal_size_mid 0.10
_exptl_crystal_size_min 0.06
_refine_diff_density_max 1.705
_refine_diff_density_min -1.186
_refine_diff_density_rms 0.149
_refine_ls_extinction_method none
_refine_ls_goodness_of_fit_ref 1.089
_refine_ls_hydrogen_treatment mixed
_refine_ls_matrix_type full
_refine_ls_number_parameters 163
_refine_ls_number_reflns 2231
_refine_ls_number_restraints 46
_refine_ls_restrained_S_all 1.080
_refine_ls_R_factor_all 0.1145
_refine_ls_R_factor_gt 0.0719
_refine_ls_shift/su_max 0.000
_refine_ls_shift/su_mean 0.000
_refine_ls_structure_factor_coef Fsqd
_refine_ls_weighting_details 'calc w=1/[\s^2^(Fo^2^)+(0.1374P)^2^+0.4715P] where P=(Fo^2^+2Fc^2^)/3'
_refine_ls_weighting_scheme calc
_refine_ls_wR_factor_gt 0.1907
_refine_ls_wR_factor_ref 0.2294
_reflns_number_gt 1435
_reflns_number_total 2231
_reflns_threshold_expression >2sigma(I)
_cod_data_source_file c5ra05564d2.cif
_cod_data_source_block 8
_cod_original_sg_symbol_H-M P2(1)/n
_cod_database_code 7220243

loop_
_symmetry_equiv_pos_as_xyz
'x, y, z'
'-x+1/2, y+1/2, -z+1/2'
'-x, -y, -z'
'x-1/2, -y-1/2, z-1/2'

loop_
_atom_site_label
_atom_site_type_symbol
_atom_site_fract_x
_atom_site_fract_y
_atom_site_fract_z
_atom_site_U_iso_or_equiv
_atom_site_adp_type
_atom_site_occupancy
_atom_site_symmetry_multiplicity
_atom_site_calc_flag
_atom_site_refinement_flags
_atom_site_disorder_assembly
_atom_site_disorder_group
Cu1 Cu 0.0000 0.5000 1.0000 0.0281(3) Uani 1 2 d S . .
O3 O -0.4936(6) 0.2230(5) 0.6756(4) 0.0548(13) Uani 1 1 d . . .
O2 O -0.3284(6) 0.1316(4) 0.5761(3) 0.0410(10) Uani 1 1 d . . .
O1 O 0.2609(5) 0.5803(4) 0.9495(3) 0.0394(10) Uani 1 1 d D . .
H1 H 0.176(7) 0.626(5) 0.911(5) 0.047 Uiso 1 1 d D . .
N1 N -0.0186(6) 0.4167(4) 0.8535(3) 0.0304(10) Uani 1 1 d . . .
C1 C 0.3022(8) 0.4890(6) 0.8807(5) 0.0413(14) Uani 1 1 d . . .
H1A H 0.3943 0.4335 0.9270 0.050 Uiso 1 1 calc R . .
H1B H 0.3578 0.5272 0.8277 0.050 Uiso 1 1 calc R . .
C2 C 0.1323(7) 0.4160(5) 0.8163(5) 0.0340(12) Uani 1 1 d . . .
C3 C 0.1335(8) 0.3486(6) 0.7218(5) 0.0423(14) Uani 1 1 d . . .
H3A H 0.2390 0.3491 0.6962 0.051 Uiso 1 1 calc R . .
C4 C -0.0199(8) 0.2820(6) 0.6668(5) 0.0425(14) Uani 1 1 d . . .
H4A H -0.0195 0.2369 0.6036 0.051 Uiso 1 1 calc R . .
C5 C -0.1782(7) 0.2814(5) 0.7053(5) 0.0334(12) Uani 1 1 d . . .
C6 C -0.1710(7) 0.3521(5) 0.7983(5) 0.0330(12) Uani 1 1 d . . .
H6A H -0.2764 0.3553 0.8238 0.040 Uiso 1 1 calc R . .
C7 C -0.3491(8) 0.2079(5) 0.6476(5) 0.0367(13) Uani 1 1 d . . .
O4 O 0.360(2) 0.5813(16) 0.6204(13) 0.117(4) Uani 0.50 1 d PDU A -1
N2 N 0.441(3) 0.480(2) 0.4866(19) 0.117(4) Uani 0.50 1 d PDU A -1
C8 C 0.577(4) 0.439(4) 0.433(2) 0.128(11) Uani 0.50 1 d PDU A -1
H8A H 0.5162 0.3909 0.3683 0.192 Uiso 0.50 1 calc PR A -1
H8B H 0.6710 0.3906 0.4847 0.192 Uiso 0.50 1 calc PR A -1
H8C H 0.6360 0.5090 0.4102 0.192 Uiso 0.50 1 calc PR A -1
C9 C 0.257(3) 0.425(2) 0.4473(16) 0.105(6) Uani 0.50 1 d PDU . -1
H9A H 0.2482 0.3792 0.3800 0.158 Uiso 0.50 1 calc PR . -1
H9B H 0.1634 0.4879 0.4317 0.158 Uiso 0.50 1 calc PR . -1
H9C H 0.2387 0.3711 0.5039 0.158 Uiso 0.50 1 calc PR . -1
C10 C 0.487(4) 0.548(3) 0.576(3) 0.110(8) Uani 0.50 1 d PDU A -1
H10 H 0.6110 0.5726 0.6072 0.132 Uiso 0.50 1 calc PR A -1
O5 O -0.017(4) 0.653(3) 0.594(2) 0.186(10) Uani 0.50 1 d PD . .
H5A H -0.10(3) 0.62(3) 0.62(4) 0.223 Uiso 0.50 1 d PD . .
H5B H 0.08(2) 0.61(3) 0.61(3) 0.223 Uiso 0.50 1 d PD . .

loop_
_atom_site_aniso_label
_atom_site_aniso_U_11
_atom_site_aniso_U_22
_atom_site_aniso_U_33
_atom_site_aniso_U_23
_atom_site_aniso_U_13
_atom_site_aniso_U_12
Cu1 0.0298(5) 0.0318(5) 0.0202(5) -0.0003(4) 0.0033(3) 0.0009(4)
O3 0.035(2) 0.067(3) 0.063(3) -0.030(3) 0.015(2) -0.009(2)
O2 0.045(2) 0.045(2) 0.033(2) -0.0108(19) 0.0102(18) -0.0124(18)
O1 0.035(2) 0.044(3) 0.033(2) -0.0021(19) 0.0009(17) -0.0004(17)
N1 0.027(2) 0.039(3) 0.023(2) -0.0047(19) 0.0031(17) -0.0026(18)
C1 0.028(2) 0.055(4) 0.040(3) -0.008(3) 0.009(2) -0.005(2)
C2 0.029(2) 0.039(3) 0.030(3) 0.001(2) 0.005(2) 0.001(2)
C3 0.035(3) 0.056(4) 0.040(3) -0.012(3) 0.016(3) -0.004(3)
C4 0.043(3) 0.048(4) 0.038(3) -0.014(3) 0.014(3) -0.002(3)
C5 0.034(3) 0.034(3) 0.031(3) -0.005(2) 0.006(2) 0.001(2)
C6 0.029(2) 0.037(3) 0.029(3) -0.002(2) 0.004(2) -0.004(2)
C7 0.041(3) 0.037(3) 0.030(3) -0.005(3) 0.007(2) -0.003(2)
O4 0.159(12) 0.122(11) 0.075(8) -0.012(7) 0.041(8) -0.003(8)
N2 0.159(12) 0.122(11) 0.075(8) -0.012(7) 0.041(8) -0.003(8)
C8 0.183(19) 0.18(3) 0.036(11) 0.014(13) 0.050(14) 0.02(2)
C9 0.163(15) 0.077(14) 0.066(12) 0.010(10) 0.018(12) -0.013(12)
C10 0.149(18) 0.076(15) 0.104(19) -0.023(13) 0.036(14) 0.003(15)
O5 0.19(2) 0.24(3) 0.134(19) 0.006(19) 0.06(2) 0.06(2)

loop_
_atom_type_symbol
_atom_type_description
_atom_type_scat_dispersion_real
_atom_type_scat_dispersion_imag
_atom_type_scat_source
C C 0.0033 0.0016 'International Tables Vol C Tables 4.2.6.8 and 6.1.1.4'
H H 0.0000 0.0000 'International Tables Vol C Tables 4.2.6.8 and 6.1.1.4'
N N 0.0061 0.0033 'International Tables Vol C Tables 4.2.6.8 and 6.1.1.4'
O O 0.0106 0.0060 'International Tables Vol C Tables 4.2.6.8 and 6.1.1.4'
Cu Cu 0.3201 1.2651 'International Tables Vol C Tables 4.2.6.8 and 6.1.1.4'

loop_
_geom_angle_atom_site_label_1
_geom_angle_atom_site_label_2
_geom_angle_atom_site_label_3
_geom_angle
_geom_angle_site_symmetry_1
_geom_angle_site_symmetry_3
O2 Cu1 O2 180.00(16) 2_456 4_666
O2 Cu1 N1 88.27(17) 2_456 3_567
O2 Cu1 N1 91.73(17) 4_666 3_567
O2 Cu1 N1 91.73(17) 2_456 .
O2 Cu1 N1 88.27(17) 4_666 .
N1 Cu1 N1 179.999(1) 3_567 .
O2 Cu1 O1 94.00(16) 2_456 .
O2 Cu1 O1 86.00(16) 4_666 .
N1 Cu1 O1 103.21(16) 3_567 .
N1 Cu1 O1 76.79(16) . .
O2 Cu1 O1 86.00(16) 2_456 3_567
O2 Cu1 O1 94.00(16) 4_666 3_567
N1 Cu1 O1 76.79(16) 3_567 3_567
N1 Cu1 O1 103.21(16) . 3_567
O1 Cu1 O1 180.0 . 3_567
C7 O2 Cu1 128.6(4) . 2_446
C1 O1 Cu1 104.0(3) . .
C1 O1 H1 109(5) . .
Cu1 O1 H1 80(5) . .
C2 N1 C6 119.4(5) . .
C2 N1 Cu1 118.5(3) . .
C6 N1 Cu1 121.8(4) . .
O1 C1 C2 113.5(4) . .
O1 C1 H1A 108.9 . .
C2 C1 H1A 108.9 . .
O1 C1 H1B 108.9 . .
C2 C1 H1B 108.9 . .
H1A C1 H1B 107.7 . .
N1 C2 C3 120.8(5) . .
N1 C2 C1 118.1(5) . .
C3 C2 C1 121.1(5) . .
C4 C3 C2 119.8(5) . .
C4 C3 H3A 120.1 . .
C2 C3 H3A 120.1 . .
C3 C4 C5 120.0(5) . .
C3 C4 H4A 120.0 . .
C5 C4 H4A 120.0 . .
C6 C5 C4 117.1(5) . .
C6 C5 C7 121.4(5) . .
C4 C5 C7 121.5(5) . .
N1 C6 C5 122.9(5) . .
N1 C6 H6A 118.5 . .
C5 C6 H6A 118.5 . .
O3 C7 O2 125.7(5) . .
O3 C7 C5 118.8(5) . .
O2 C7 C5 115.4(5) . .
C10 N2 C8 122(2) . .
C10 N2 C9 121.1(18) . .
C8 N2 C9 116.1(18) . .
N2 C8 H8A 109.5 . .
N2 C8 H8B 109.5 . .
H8A C8 H8B 109.5 . .
N2 C8 H8C 109.5 . .
H8A C8 H8C 109.5 . .
H8B C8 H8C 109.5 . .
N2 C9 O5 175.7(19) . 3_566
N2 C9 H9A 109.5 . .
O5 C9 H9A 73.3 3_566 .
N2 C9 H9B 109.5 . .
O5 C9 H9B 72.0 3_566 .
H9A C9 H9B 109.5 . .
N2 C9 H9C 109.5 . .
O5 C9 H9C 66.3 3_566 .
H9A C9 H9C 109.5 . .
H9B C9 H9C 109.5 . .
O4 C10 N2 119(2) . .
O4 C10 H10 120.3 . .
N2 C10 H10 120.3 . .
H5A O5 H5B 110.00 . .

loop_
_geom_bond_atom_site_label_1
_geom_bond_atom_site_label_2
_geom_bond_distance
_geom_bond_site_symmetry_2
Cu1 O2 1.972(4) 2_456
Cu1 O2 1.972(4) 4_666
Cu1 N1 2.006(4) 3_567
Cu1 N1 2.006(4) .
Cu1 O1 2.378(4) .
Cu1 O1 2.378(4) 3_567
O3 C7 1.235(7) .
O2 C7 1.262(7) .
O2 Cu1 1.972(4) 2_446
O1 C1 1.405(7) .
O1 H1 0.84(2) .
N1 C2 1.336(7) .
N1 C6 1.343(7) .
C1 C2 1.513(7) .
C1 H1A 0.9700 .
C1 H1B 0.9700 .
C2 C3 1.390(8) .
C3 C4 1.359(8) .
C3 H3A 0.9300 .
C4 C5 1.396(8) .
C4 H4A 0.9300 .
C5 C6 1.380(7) .
C5 C7 1.499(8) .
C6 H6A 0.9300 .
O4 C10 1.279(17) .
N2 C10 1.297(17) .
N2 C8 1.439(17) .
N2 C9 1.445(16) .
C8 H8A 0.9600 .
C8 H8B 0.9600 .
C8 H8C 0.9600 .
C9 O5 1.92(4) 3_566
C9 H9A 0.9600 .
C9 H9B 0.9600 .
C9 H9C 0.9600 .
C10 H10 0.9300 .
O5 C9 1.92(4) 3_566
O5 H5A 0.841(15) .
O5 H5B 0.841(15) .

loop_
_geom_hbond_atom_site_label_D
_geom_hbond_atom_site_label_H
_geom_hbond_atom_site_label_A
_geom_hbond_distance_DH
_geom_hbond_distance_HA
_geom_hbond_distance_DA
_geom_hbond_angle_DHA
_geom_hbond_site_symmetry_A
O1 H1 O3 0.84(2) 1.81(2) 2.648(6) 179(7) 2_456
O1 H1 O2 0.84(2) 2.64(6) 3.194(5) 125(5) 2_456
O5 H5B O4 0.841(15) 2.05(12) 2.84(3) 152.00 .

loop_
_geom_torsion_atom_site_label_1
_geom_torsion_atom_site_label_2
_geom_torsion_atom_site_label_3
_geom_torsion_atom_site_label_4
_geom_torsion
_geom_torsion_site_symmetry_1
_geom_torsion_site_symmetry_4
O2 Cu1 O1 C1 -116.6(4) 2_456 .
O2 Cu1 O1 C1 63.4(3) 4_666 .
N1 Cu1 O1 C1 154.3(3) 3_567 .
N1 Cu1 O1 C1 -25.7(3) . .
O1 Cu1 O1 C1 37(26) 3_567 .
O2 Cu1 N1 C2 111.1(4) 2_456 .
O2 Cu1 N1 C2 -68.9(4) 4_666 .
N1 Cu1 N1 C2 96(6) 3_567 .
O1 Cu1 N1 C2 17.4(4) . .
O1 Cu1 N1 C2 -162.6(4) 3_567 .
O2 Cu1 N1 C6 -75.5(4) 2_456 .
O2 Cu1 N1 C6 104.5(4) 4_666 .
N1 Cu1 N1 C6 -90(6) 3_567 .
O1 Cu1 N1 C6 -169.2(5) . .
O1 Cu1 N1 C6 10.8(5) 3_567 .
Cu1 O1 C1 C2 29.8(5) . .
C6 N1 C2 C3 -0.5(8) . .
Cu1 N1 C2 C3 173.1(5) . .
C6 N1 C2 C1 -179.7(5) . .
Cu1 N1 C2 C1 -6.1(7) . .
O1 C1 C2 N1 -19.9(8) . .
O1 C1 C2 C3 160.9(6) . .
N1 C2 C3 C4 -0.4(9) . .
C1 C2 C3 C4 178.8(6) . .
C2 C3 C4 C5 0.0(10) . .
C3 C4 C5 C6 1.2(9) . .
C3 C4 C5 C7 -179.3(6) . .
C2 N1 C6 C5 1.8(8) . .
Cu1 N1 C6 C5 -171.5(4) . .
C4 C5 C6 N1 -2.1(9) . .
C7 C5 C6 N1 178.3(5) . .
Cu1 O2 C7 O3 -8.3(9) 2_446 .
Cu1 O2 C7 C5 169.1(4) 2_446 .
C6 C5 C7 O3 9.0(9) . .
C4 C5 C7 O3 -170.5(6) . .
C6 C5 C7 O2 -168.6(5) . .
C4 C5 C7 O2 11.9(8) . .
C10 N2 C9 O5 -51(29) . 3_566
C8 N2 C9 O5 119(27) . 3_566
C8 N2 C10 O4 -180(2) . .
C9 N2 C10 O4 -10(5) . .
